data_4027554
loop_
_publ_author_name
Masruri
'Anthony C. Willis'
'Malcolm D. McLeod'

_publ_contact_author_address
;
Research School of Chemistry,
Australian National University,
Canberra, A. C. T. 0200, Australia
;
_publ_contact_author_email 'malcolm.mcleod@anu.edu.au '
_publ_contact_author_fax ' 61 2 6125 8114 '
_publ_contact_author_name ' Malcolm D. McLeod'
_publ_contact_author_phone ' 61 2 6125 3504 '
_publ_section_title
;
 Osmium-Catalyzed Vicinal Oxyamination of Alkenes by
 N-(4-Toluenesulfonyloxy)carbamates
;
_journal_name_full 'Journal of Organic Chemistry'
_journal_page_first 8480
_journal_page_last 8491
_journal_paper_doi 10.1021/jo301372y
_journal_volume 77
_journal_year 2012
_chemical_compound_source local
_chemical_formula_moiety 'C15 H15 N O5 S'
_chemical_formula_sum 'C15 H15 N O5 S'
_chemical_formula_weight 321.35
_space_group_IT_number 14
_symmetry_cell_setting monoclinic
_symmetry_space_group_name_Hall '-P 2yab'
_symmetry_space_group_name_H-M 'P 1 21/a 1'
_atom_sites_solution_hydrogens geom
_atom_sites_solution_primary direct
_audit_creation_date 09-09-02
_audit_creation_method CRYSTALS_ver_12.85
_audit_update_record
;
2009-09-02 - Report on C15 H15 N O5 S
             by Anthony C. Willis
             for  Masruri and Mal McLeod

2009-09-02 - passes checkcif tests with minor warnings  

;
_cell_angle_alpha 90
_cell_angle_beta 103.8833(14)
_cell_angle_gamma 90
_cell_formula_units_Z 4
_cell_length_a 8.2952(2)
_cell_length_b 11.0345(3)
_cell_length_c 17.1880(4)
_cell_measurement_reflns_used 12275
_cell_measurement_temperature 200
_cell_measurement_theta_max 27.5
_cell_measurement_theta_min 2.6
_cell_volume 1527.31(7)
_computing_cell_refinement 'DENZO/SCALEPACK (Otwinowski & Minor, 1997)'
_computing_data_collection 'COLLECT (Nonius, 1997-2001).'
_computing_data_reduction 'DENZO/SCALEPACK (Otwinowski & Minor, 1997)'
_computing_molecular_graphics
; 
ORTEP-II (Johnson 1976) in teXsan (MSC, 1992-1997)
;
_computing_publication_material 'CRYSTALS (Betteridge et al., 2003)'
_computing_structure_refinement 'CRYSTALS (Betteridge et al., 2003)'
_computing_structure_solution 'SIR92 (Altomare et al., 1994)'
_diffrn_ambient_temperature 200
_diffrn_measured_fraction_theta_full 0.997
_diffrn_measured_fraction_theta_max 0.997
_diffrn_measurement_device 'Nonius KappaCCD'
_diffrn_measurement_device_type Area
_diffrn_measurement_method ' \f and \w scans with CCD '
_diffrn_radiation_monochromator graphite
_diffrn_radiation_type 'Mo K\a'
_diffrn_radiation_wavelength 0.71073
_diffrn_reflns_av_R_equivalents 0.037
_diffrn_reflns_limit_h_max 10
_diffrn_reflns_limit_h_min -10
_diffrn_reflns_limit_k_max 14
_diffrn_reflns_limit_k_min -12
_diffrn_reflns_limit_l_max 22
_diffrn_reflns_limit_l_min -22
_diffrn_reflns_number 22428
_diffrn_reflns_theta_full 27.484
_diffrn_reflns_theta_max 27.484
_diffrn_reflns_theta_min 3.061
_diffrn_standards_number 0
_exptl_absorpt_coefficient_mu 0.235
_exptl_absorpt_correction_T_max 0.986
_exptl_absorpt_correction_T_min 0.930
_exptl_absorpt_correction_type integration
_exptl_absorpt_process_details
;
via gaussian method (Coppens, 1970) implemented in maXus (2000)
;
_exptl_crystal_colour colourless
_exptl_crystal_density_diffrn 1.397
_exptl_crystal_description needle
_exptl_crystal_F_000 672
_exptl_crystal_size_max 0.40
_exptl_crystal_size_mid 0.22
_exptl_crystal_size_min 0.07
_refine_diff_density_max 0.38
_refine_diff_density_min -0.52
_refine_ls_extinction_method none
_refine_ls_goodness_of_fit_ref 0.9237
_refine_ls_hydrogen_treatment refxyz
_refine_ls_matrix_type full
_refine_ls_number_parameters 244
_refine_ls_number_reflns 3501
_refine_ls_number_restraints 0
_refine_ls_R_factor_all 0.0490
_refine_ls_R_factor_gt 0.0334
_refine_ls_shift/su_max 0.017683
_refine_ls_structure_factor_coef Fsqd
_refine_ls_weighting_details
;
 Method= Modified Sheldrick 
 w=1/[\s^2^(F^2^) + ( 0.04P)^2^ + 0.00P] 
 ,where P=(max(Fo^2^,0) + 2Fc^2^)/3 
;
_refine_ls_weighting_scheme calc
_refine_ls_wR_factor_all 0.0884
_refine_ls_wR_factor_gt 0.0846
_refine_ls_wR_factor_ref 0.0884
_reflns_limit_h_max 10
_reflns_limit_h_min -10
_reflns_limit_k_max 14
_reflns_limit_k_min 0
_reflns_limit_l_max 22
_reflns_limit_l_min 0
_reflns_number_gt 2601
_reflns_number_total 3501
_reflns_threshold_expression I>2.0\s(I)
_oxford_diffrn_Wilson_B_factor 2.55
_oxford_diffrn_Wilson_scale 1.95
_oxford_refine_ls_r_factor_ref 0.0490
_oxford_refine_ls_scale 0.7434(18)
_oxford_reflns_number_all 3501
_oxford_reflns_threshold_expression_ref I>-10.0\s(I)
_oxford_structure_analysis_title '9021115 mcl0903'
_cod_data_source_file jo301372y_si_003.cif
_cod_data_source_block mcl0903
_cod_original_sg_symbol_H-M 'P 1 21/a 1 '
_cod_database_code 4027554

loop_
_symmetry_equiv_pos_as_xyz
x,y,z
-x,-y,-z
-x+1/2,y+1/2,-z
x+1/2,-y+1/2,z

loop_
_atom_site_label
_atom_site_type_symbol
_atom_site_fract_x
_atom_site_fract_y
_atom_site_fract_z
_atom_site_U_iso_or_equiv
_atom_site_occupancy
_atom_site_adp_type
C1 C 0.3809(2) 0.68869(16) 0.46703(10) 0.0437 1.0000 Uani
C2 C 0.2873(3) 0.69505(18) 0.38888(11) 0.0507 1.0000 Uani
C3 C 0.1608(2) 0.61341(19) 0.36173(11) 0.0515 1.0000 Uani
C4 C 0.1269(2) 0.52709(19) 0.41236(12) 0.0511 1.0000 Uani
C5 C 0.2185(2) 0.52143(17) 0.49089(11) 0.0443 1.0000 Uani
C6 C 0.34669(19) 0.60166(15) 0.51886(9) 0.0364 1.0000 Uani
C7 C 0.4516(3) 0.59044(18) 0.60260(11) 0.0527 1.0000 Uani
O8 O 0.42253(12) 0.6971(1) 0.64764(6) 0.0351 1.0000 Uani
C9 C 0.53405(16) 0.71276(13) 0.71724(8) 0.0280 1.0000 Uani
N10 N 0.49405(15) 0.81896(12) 0.75102(7) 0.0295 1.0000 Uani
O11 O 0.57371(11) 0.82653(9) 0.83416(5) 0.0321 1.0000 Uani
O12 O 0.65290(11) 0.64978(10) 0.74364(6) 0.0329 1.0000 Uani
C13 C 0.78385(17) 0.91578(13) 0.94987(8) 0.0282 1.0000 Uani
C14 C 0.9025(2) 0.82776(15) 0.97707(9) 0.0387 1.0000 Uani
C15 C 0.9564(2) 0.80848(16) 1.05875(10) 0.0430 1.0000 Uani
C16 C 0.89360(19) 0.87509(14) 1.11330(9) 0.0363 1.0000 Uani
C17 C 0.7786(2) 0.96404(17) 1.08445(10) 0.0434 1.0000 Uani
C18 C 0.7223(2) 0.98534(16) 1.00340(10) 0.0394 1.0000 Uani
C19 C 0.9495(3) 0.8491(2) 1.20168(11) 0.0533 1.0000 Uani
S20 S 0.70763(4) 0.93738(3) 0.84720(2) 0.0301 1.0000 Uani
O21 O 0.61818(15) 1.04845(10) 0.83135(7) 0.0471 1.0000 Uani
O22 O 0.82847(13) 0.90946(10) 0.80388(6) 0.0395 1.0000 Uani
H11 H 0.470(2) 0.7419(18) 0.4859(10) 0.0531 1.0000 Uiso
H21 H 0.311(2) 0.757(2) 0.3558(11) 0.0618 1.0000 Uiso
H31 H 0.102(2) 0.6168(18) 0.3092(12) 0.0603 1.0000 Uiso
H41 H 0.048(2) 0.4742(19) 0.3952(12) 0.0605 1.0000 Uiso
H51 H 0.195(2) 0.4610(18) 0.5213(12) 0.0553 1.0000 Uiso
H71 H 0.564(3) 0.5920(18) 0.6021(12) 0.0591 1.0000 Uiso
H72 H 0.419(2) 0.5162(18) 0.6301(12) 0.0606 1.0000 Uiso
H141 H 0.944(2) 0.7826(16) 0.9414(10) 0.0467 1.0000 Uiso
H151 H 1.038(2) 0.7512(18) 1.0752(10) 0.0510 1.0000 Uiso
H171 H 0.741(2) 1.0073(18) 1.1158(12) 0.0541 1.0000 Uiso
H181 H 0.646(2) 1.0454(17) 0.9848(10) 0.0483 1.0000 Uiso
H191 H 0.903(3) 0.907(2) 1.2293(14) 0.0781 1.0000 Uiso
H192 H 1.065(3) 0.834(2) 1.2165(13) 0.0786 1.0000 Uiso
H193 H 0.898(3) 0.776(2) 1.2148(12) 0.0779 1.0000 Uiso
H101 H 0.388(2) 0.8311(14) 0.7481(9) 0.0376 1.0000 Uiso

loop_
_atom_site_aniso_label
_atom_site_aniso_U_11
_atom_site_aniso_U_22
_atom_site_aniso_U_33
_atom_site_aniso_U_23
_atom_site_aniso_U_13
_atom_site_aniso_U_12
C1 0.0479(9) 0.0404(9) 0.0407(9) -0.0084(8) 0.0067(8) -0.0040(8)
C2 0.0704(12) 0.0477(11) 0.0353(9) 0.0025(8) 0.0150(9) 0.0056(10)
C3 0.0550(11) 0.0644(12) 0.0282(9) -0.0098(9) -0.0036(8) 0.0164(10)
C4 0.0390(9) 0.0584(12) 0.0529(11) -0.0232(10) 0.0054(8) -0.0063(8)
C5 0.0532(10) 0.0424(9) 0.0405(10) -0.0049(8) 0.0174(8) -0.0013(8)
C6 0.0432(8) 0.0364(8) 0.0278(8) -0.0069(6) 0.0048(7) 0.0094(7)
C7 0.0682(12) 0.0491(11) 0.0325(9) -0.0135(8) -0.0041(9) 0.0211(10)
O8 0.0357(5) 0.0418(6) 0.0237(5) -0.0071(4) -0.0008(4) 0.0082(5)
C9 0.0254(7) 0.0359(8) 0.0228(7) 0.0026(6) 0.0060(5) -0.0028(6)
N10 0.0248(6) 0.0388(7) 0.0216(6) -0.0030(5) -0.0006(5) 0.0000(5)
O11 0.0315(5) 0.0418(6) 0.0207(5) -0.0025(4) 0.0020(4) -0.0090(4)
O12 0.0250(5) 0.0383(6) 0.0334(5) 0.0046(5) 0.0031(4) 0.0013(4)
C13 0.0292(7) 0.0302(8) 0.0237(7) -0.0037(6) 0.0035(6) -0.0041(6)
C14 0.0421(9) 0.0405(9) 0.0323(8) -0.0047(7) 0.0066(7) 0.0072(7)
C15 0.0477(9) 0.0399(9) 0.0362(9) 0.0019(7) 0.0001(7) 0.0082(8)
C16 0.0457(9) 0.0324(8) 0.0284(8) -0.0019(7) 0.0042(7) -0.0133(7)
C17 0.0554(10) 0.0458(10) 0.0307(9) -0.0110(7) 0.0137(8) 0.0009(8)
C18 0.0431(9) 0.0396(9) 0.0345(8) -0.0038(7) 0.0072(7) 0.0092(7)
C19 0.0795(14) 0.0456(11) 0.0300(9) 0.0033(8) 0.0039(9) -0.0145(10)
S20 0.03339(19) 0.0306(2) 0.02478(18) -0.00130(15) 0.00386(14) -0.00373(15)
O21 0.0621(7) 0.0358(6) 0.0374(6) 0.0017(5) 0.0001(5) 0.0086(5)
O22 0.0383(6) 0.0510(7) 0.0322(6) -0.0060(5) 0.0142(5) -0.0115(5)

loop_
_atom_type_symbol
_atom_type_scat_dispersion_real
_atom_type_scat_dispersion_imag
_atom_type_scat_Cromer_Mann_a1
_atom_type_scat_Cromer_Mann_b1
_atom_type_scat_Cromer_Mann_a2
_atom_type_scat_Cromer_Mann_b2
_atom_type_scat_Cromer_Mann_a3
_atom_type_scat_Cromer_Mann_b3
_atom_type_scat_Cromer_Mann_a4
_atom_type_scat_Cromer_Mann_b4
_atom_type_scat_Cromer_Mann_c
_atom_type_scat_source
C 0.0033 0.0016 2.3100 20.8439 1.0200 10.2075 1.5886 0.5687 0.8650 51.6512 0.2156 'International Tables Vol C 4.2.6.8 and 6.1.1.4'
H 0.0000 0.0000 0.4930 10.5109 0.3229 26.1257 0.1402 3.1424 0.0408 57.7998 0.0030 'International Tables Vol C 4.2.6.8 and 6.1.1.4'
N 0.0061 0.0033 12.2126 0.0057 3.1322 9.8933 2.0125 28.9975 1.1663 0.5826 -11.5290 'International Tables Vol C 4.2.6.8 and 6.1.1.4'
O 0.0106 0.0060 3.0485 13.2771 2.2868 5.7011 1.5463 0.3239 0.8670 32.9089 0.2508 'International Tables Vol C 4.2.6.8 and 6.1.1.4'
S 0.1246 0.1234 6.9053 1.4679 5.2034 22.2151 1.4379 0.2536 1.5863 56.1720 0.8669 'International Tables Vol C 4.2.6.8 and 6.1.1.4'

loop_
_exptl_crystal_face_index_h
_exptl_crystal_face_index_k
_exptl_crystal_face_index_l
_exptl_crystal_face_perp_dist
1 0 0 0.200
0 1 0 0.120
0 -1 0 0.100
0 0 1 0.001
0 0 -1 0.065
1 0 7 0.015
-5 -1 2 0.189

loop_
_geom_angle_atom_site_label_1
_geom_angle_atom_site_label_2
_geom_angle_atom_site_label_3
_geom_angle
_geom_angle_publ_flag
C2 C1 C6 120.40(17) yes
C2 C1 H11 121.0(11) no
C6 C1 H11 118.5(11) no
C1 C2 C3 120.07(18) yes
C1 C2 H21 118.5(12) no
C3 C2 H21 121.4(12) no
C2 C3 C4 119.84(17) yes
C2 C3 H31 119.1(13) no
C4 C3 H31 121.0(13) no
C3 C4 C5 120.34(17) yes
C3 C4 H41 120.3(14) no
C5 C4 H41 119.4(14) no
C4 C5 C6 120.59(18) yes
C4 C5 H51 117.0(13) no
C6 C5 H51 122.3(13) no
C1 C6 C5 118.75(15) yes
C1 C6 C7 120.92(16) yes
C5 C6 C7 120.26(17) yes
C6 C7 O8 108.12(13) yes
C6 C7 H71 109.9(12) no
O8 C7 H71 106.3(12) no
C6 C7 H72 110.8(11) no
O8 C7 H72 107.9(11) no
H71 C7 H72 113.5(17) no
C7 O8 C9 114.31(11) yes
O8 C9 N10 107.51(11) yes
O8 C9 O12 126.30(13) yes
N10 C9 O12 126.07(13) yes
C9 N10 O11 111.72(11) yes
C9 N10 H101 116.3(10) no
O11 N10 H101 105.4(10) no
N10 O11 S20 108.56(8) yes
C14 C13 C18 120.70(14) yes
C14 C13 S20 119.65(11) yes
C18 C13 S20 119.64(12) yes
C13 C14 C15 118.79(14) yes
C13 C14 H141 120.4(11) no
C15 C14 H141 120.9(11) no
C14 C15 C16 121.46(15) yes
C14 C15 H151 116.9(11) no
C16 C15 H151 121.7(11) no
C15 C16 C17 118.35(14) yes
C15 C16 C19 120.43(16) yes
C17 C16 C19 121.23(16) yes
C16 C17 C18 121.55(15) yes
C16 C17 H171 120.6(14) no
C18 C17 H171 117.8(14) no
C13 C18 C17 119.11(15) yes
C13 C18 H181 120.1(11) no
C17 C18 H181 120.8(11) no
C16 C19 H191 108.7(15) no
C16 C19 H192 110.6(14) no
H191 C19 H192 120(2) no
C16 C19 H193 110.4(12) no
H191 C19 H193 100.8(18) no
H192 C19 H193 105.7(19) no
C13 S20 O11 96.10(6) yes
C13 S20 O21 110.93(7) yes
O11 S20 O21 108.21(6) yes
C13 S20 O22 111.81(7) yes
O11 S20 O22 107.98(6) yes
O21 S20 O22 119.19(7) yes

loop_
_geom_bond_atom_site_label_1
_geom_bond_atom_site_label_2
_geom_bond_distance
_geom_bond_publ_flag
C1 C2 1.383(2) yes
C1 C6 1.385(2) yes
C1 H11 0.938(18) no
C2 C3 1.376(3) yes
C2 H21 0.94(2) no
C3 C4 1.364(3) yes
C3 H31 0.917(19) no
C4 C5 1.382(3) yes
C4 H41 0.87(2) no
C5 C6 1.378(2) yes
C5 H51 0.898(19) no
C6 C7 1.498(2) yes
C7 O8 1.4606(19) yes
C7 H71 0.933(19) no
C7 H72 1.02(2) no
O8 C9 1.3362(15) yes
C9 N10 1.3831(19) yes
C9 O12 1.2025(16) yes
N10 O11 1.4256(14) yes
N10 H101 0.878(17) no
O11 S20 1.6313(10) yes
C13 C14 1.382(2) yes
C13 C18 1.386(2) yes
C13 S20 1.7422(14) yes
C14 C15 1.384(2) yes
C14 H141 0.917(17) no
C15 C16 1.388(2) yes
C15 H151 0.920(19) no
C16 C17 1.376(2) yes
C16 C19 1.506(2) yes
C17 C18 1.379(2) yes
C17 H171 0.835(19) no
C18 H181 0.921(18) no
C19 H191 0.93(2) no
C19 H192 0.95(2) no
C19 H193 0.96(2) no
S20 O21 1.4247(12) yes
S20 O22 1.4186(11) yes

loop_
_geom_contact_atom_site_label_1
_geom_contact_atom_site_label_2
_geom_contact_distance
_geom_contact_site_symmetry_2
_geom_contact_publ_flag
O8 O22 3.195(2) 4_465 no
O8 O12 3.514(2) 4_465 no
O11 O22 3.268(1) 4_465 no
O11 O12 3.474(1) 4_465 no
O11 C14 3.553(2) 4_465 no
O12 N10 2.823(2) 4_565 no
O12 O22 3.175(2) 4_465 no
O12 C17 3.528(2) 3_647 no
O21 C19 3.390(2) 3_657 no
O21 C15 3.570(2) 3_657 no
O22 C9 2.857(2) 4_565 no
O22 N10 3.109(2) 4_565 no
O22 C19 3.253(3) 2_777 no
O22 C16 3.379(2) 2_777 no
N10 C4 3.580(2) 3_556 no
C6 C6 3.566(3) 2_666 no

loop_
_geom_hbond_atom_site_label_D
_geom_hbond_atom_site_label_H
_geom_hbond_atom_site_label_A
_geom_hbond_site_symmetry_A
_geom_hbond_angle_DHA
_geom_hbond_distance_DH
_geom_hbond_distance_HA
_geom_hbond_distance_DA
_geom_hbond_publ_flag
N10 H101 O12 4_465 177(2) 0.88(2) 1.95(2) 2.823(3) no

loop_
_geom_torsion_atom_site_label_1
_geom_torsion_atom_site_label_2
_geom_torsion_atom_site_label_3
_geom_torsion_atom_site_label_4
_geom_torsion
_geom_torsion_publ_flag
S20 O11 N10 C9 113.5(1) no
S20 C13 C14 C15 -177.3(1) no
S20 C13 C18 C17 177.4(1) no
O8 C7 C6 C1 69.0(2) no
O8 C7 C6 C5 -114.0(2) no
O8 C9 N10 O11 163.2(1) no
O11 S20 C13 C14 81.6(1) no
O11 S20 C13 C18 -97.1(1) no
O11 N10 C9 O12 -20.5(2) no
O12 C9 O8 C7 1.5(2) no
O21 S20 O11 N10 68.1(1) no
O21 S20 C13 C14 -166.3(1) no
O21 S20 C13 C18 15.1(2) no
O22 S20 O11 N10 -62.16(9) no
O22 S20 C13 C14 -30.6(1) no
O22 S20 C13 C18 150.7(1) no
N10 O11 S20 C13 -177.47(9) no
N10 C9 O8 C7 177.7(1) no
C1 C2 C3 C4 0.7(3) no
C1 C6 C5 C4 0.6(3) no
C2 C1 C6 C5 0.4(3) no
C2 C1 C6 C7 177.4(2) no
C2 C3 C4 C5 0.2(3) no
C3 C2 C1 C6 -1.0(3) no
C3 C4 C5 C6 -0.9(3) no
C4 C5 C6 C7 -176.5(2) no
C6 C7 O8 C9 -165.7(1) no
C13 C14 C15 C16 0.2(3) no
C13 C18 C17 C16 -0.3(3) no
C14 C13 C18 C17 -1.3(2) no
C14 C15 C16 C17 -1.8(3) no
C14 C15 C16 C19 177.6(2) no
C15 C14 C13 C18 1.3(2) no
C15 C16 C17 C18 1.8(3) no
C18 C17 C16 C19 -177.6(2) no

loop_
_cod_related_entry_id
_cod_related_entry_database
_cod_related_entry_code
1 ChemSpider 15224164
